data_1541952
loop_
_publ_author_name
'Blattner, H.'
'Graenicher, H.'
'Merz, W.'
'Kaenzig, W.'

_publ_section_title
;
 Die Kristallstruktur des hexagonalen und rhombischen
 Barium-Platinat-Titanats
;
_journal_name_full 'Helvetica Physica Acta'
_journal_page_first 341
_journal_page_last 354
_journal_volume 21
_journal_year 1948
_chemical_formula_sum 'Ba4 O10 Pt Ti2'
_chemical_name_systematic 'Ba4 Ti2 Pt O10'
_space_group_IT_number 64
_symmetry_space_group_name_Hall '-A 2 2ab'
_symmetry_space_group_name_H-M 'A e a m'
_cell_angle_alpha 90
_cell_angle_beta 90
_cell_angle_gamma 90
_cell_formula_units_Z 4
_cell_length_a 13.09
_cell_length_b 13.33
_cell_length_c 5.77
_cell_volume 1006.806
_citation_journal_id_ASTM HPACAK
_cod_data_source_file Blattner_HPACAK_1948_165.cif
_cod_data_source_block Ba4O10Pt1Ti2
_cod_original_sg_symbol_Hall '-C 2ac 2 (z,y,-x)'
_cod_original_sg_symbol_H-M 'A c a m'
_cod_original_formula_sum 'Ba4 O10 Pt1 Ti2'
_cod_database_code 1541952

loop_
_symmetry_equiv_pos_as_xyz
x,y,z
x+1/2,-y,-z+1/2
-x,-y,z
-x+1/2,y,-z+1/2
-x,-y,-z
-x-1/2,y,z-1/2
x,y,-z
x-1/2,-y,z-1/2
x,y+1/2,z+1/2
x+1/2,-y+1/2,-z+1
-x,-y+1/2,z+1/2
-x+1/2,y+1/2,-z+1
-x,-y+1/2,-z+1/2
-x-1/2,y+1/2,z
x,y+1/2,-z+1/2
x-1/2,-y+1/2,z

loop_
_atom_site_label
_atom_site_type_symbol
_atom_site_fract_x
_atom_site_fract_y
_atom_site_fract_z
_atom_site_occupancy
_atom_site_U_iso_or_equiv
O1 O-2 0.146 -0.026 0 1 0.0
O4 O-2 0.25 0.145 0.25 1 0.0
O2 O-2 0.101 0.276 0 1 0.0
Ba2 Ba+2 0.392 0.268 0 1 0.0
Ba1 Ba+2 0.146 0.473 0 1 0.0
O3 O-2 0.019 0.107 0.25 1 0.0
Ti1 Ti+4 0.133 0.125 0 1 0.0
Pt1 Pt+4 0 0 0 1 0.0
